data_5910069
loop_
_publ_author_name
'Wyckoff, R. W. G.'

_publ_section_title
;
Page 237 from the second edition of Structure of Crystals by Wyckoff.
published by The Chemical Catalog Company, INC, New York in 1931
& http://database.iem.ac.ru/mincryst/
;
_journal_name_full 'The second edition of Structure of Crystals'
_journal_page_first 237
_journal_page_last 237
_journal_year 1931
_chemical_formula_structural IrO2
_chemical_formula_sum 'Ir O2'
_space_group_IT_number 136
_symmetry_cell_setting tetragonal
_symmetry_Int_Tables_number 136
_symmetry_space_group_name_Hall '-P 4n 2n'
_symmetry_space_group_name_H-M 'P 42/m n m'
_audit_creation_date 2005-11-12
_audit_creation_method
;
Page 237 from the second edition of Structure of Crystals by Wyckoff.
published by The Chemical Catalog Company, INC, New York in 1931
& http://database.iem.ac.ru/mincryst/
;
_audit_update_record 'created by Girish Upreti, Portland State University'
_cell_angle_alpha 90
_cell_angle_beta 90
_cell_angle_gamma 90
_cell_length_a 4.49
_cell_length_b 4.49
_cell_length_c 3.14
_cell_volume 63.303
_cod_original_sg_symbol_H-M 'P 42/mnm'
_cod_database_code 5910069

loop_
_symmetry_equiv_pos_as_xyz
x,y,z
-y+1/2,x+1/2,z+1/2
y+1/2,-x+1/2,z+1/2
x+1/2,-y+1/2,-z+1/2
-x+1/2,y+1/2,-z+1/2
-x,-y,z
y,x,-z
-y,-x,-z
-x,-y,-z
y+1/2,-x+1/2,-z+1/2
-y+1/2,x+1/2,-z+1/2
-x+1/2,y+1/2,z+1/2
x+1/2,-y+1/2,z+1/2
x,y,-z
-y,-x,z
y,x,z

loop_
_atom_site_fract_x
_atom_site_fract_y
_atom_site_fract_z
_atom_site_label
0.00000 0.00000 0.00000 Ir
0.30770 0.30770 0.00000 O

loop_
_cod_related_entry_id
_cod_related_entry_database
_cod_related_entry_code
1 ChemSpider 10605808
